data_7124252
loop_
_publ_author_name
'Plessius, Raoul'
'Orth, Nicole'
'Ivanovi\'c-Burmazovi\'c, Ivana'
'Siegler, Maxime A.'
'Reek, Joost N. H.'
'van der Vlugt, Jarl Ivar'

_publ_section_title
;
 Reversible Multi-Electron Storage in Dual-Site Redox-Active
 Supramolecular Cages
;
_journal_name_full 'Chemical Communications'
_journal_paper_doi 10.1039/C9CC07138E
_journal_year 2019
_chemical_formula_sum 'C49 H52 Cl2 F6 N4 O6 Pd S2'
_chemical_formula_weight 1148.36
_space_group_crystal_system triclinic
_space_group_IT_number 2
_space_group_name_Hall '-P 1'
_space_group_name_H-M_alt 'P -1'
_symmetry_space_group_name_Hall '-P 1'
_symmetry_space_group_name_H-M 'P -1'
_atom_sites_solution_hydrogens geom
_audit_creation_method SHELXL-2014/7
_audit_update_record
;
2019-06-14 deposited with the CCDC.    2019-09-26 downloaded from the CCDC.
;
_cell_angle_alpha 90.3230(10)
_cell_angle_beta 103.5790(10)
_cell_angle_gamma 116.2730(10)
_cell_formula_units_Z 2
_cell_length_a 11.3214(4)
_cell_length_b 12.0761(5)
_cell_length_c 23.4333(9)
_cell_measurement_reflns_used 252
_cell_measurement_temperature 150(2)
_cell_measurement_theta_max 29.4265
_cell_measurement_theta_min 3.7146
_cell_volume 2770.35(19)
_computing_structure_refinement 'SHELXL-2014/7 (Sheldrick, 2014)'
_diffrn_ambient_temperature 150(2)
_diffrn_measured_fraction_theta_full 0.998
_diffrn_measured_fraction_theta_max 0.998
_diffrn_measurement_device_type 'Bruker ApexII Triumph monochromator sealed tube'
_diffrn_measurement_method 'Photon 50 CMOS detector'
_diffrn_radiation_type MoK\a
_diffrn_radiation_wavelength 0.71073
_diffrn_reflns_av_R_equivalents 0.0257
_diffrn_reflns_av_unetI/netI 0.0138
_diffrn_reflns_Laue_measured_fraction_full 0.998
_diffrn_reflns_Laue_measured_fraction_max 0.998
_diffrn_reflns_limit_h_max 13
_diffrn_reflns_limit_h_min -13
_diffrn_reflns_limit_k_max 14
_diffrn_reflns_limit_k_min -14
_diffrn_reflns_limit_l_max 27
_diffrn_reflns_limit_l_min -27
_diffrn_reflns_number 86029
_diffrn_reflns_point_group_measured_fraction_full 0.998
_diffrn_reflns_point_group_measured_fraction_max 0.998
_diffrn_reflns_theta_full 25.000
_diffrn_reflns_theta_max 25.000
_diffrn_reflns_theta_min 2.704
_exptl_absorpt_coefficient_mu 0.575
_exptl_absorpt_correction_T_max 0.88
_exptl_absorpt_correction_T_min 0.80
_exptl_absorpt_correction_type multi-scan
_exptl_absorpt_process_details 'SADABS V2014/5 (Bruker AXS Inc.)'
_exptl_crystal_colour 'lustrous dark red-brown'
_exptl_crystal_density_diffrn 1.377
_exptl_crystal_density_method 'not measured'
_exptl_crystal_description block
_exptl_crystal_F_000 1176
_exptl_crystal_size_max 0.514
_exptl_crystal_size_mid 0.281
_exptl_crystal_size_min 0.232
_exptl_transmission_factor_max 0.7465
_exptl_transmission_factor_min 0.6818
_refine_diff_density_max 0.666
_refine_diff_density_min -0.620
_refine_diff_density_rms 0.055
_refine_ls_extinction_method none
_refine_ls_goodness_of_fit_ref 1.050
_refine_ls_hydrogen_treatment constr
_refine_ls_matrix_type full
_refine_ls_number_parameters 862
_refine_ls_number_reflns 9767
_refine_ls_number_restraints 861
_refine_ls_restrained_S_all 1.050
_refine_ls_R_factor_all 0.0325
_refine_ls_R_factor_gt 0.0292
_refine_ls_shift/su_max 0.002
_refine_ls_shift/su_mean 0.000
_refine_ls_structure_factor_coef Fsqd
_refine_ls_weighting_details 'w=1/[\s^2^(Fo^2^)+(0.0316P)^2^+3.0782P] where P=(Fo^2^+2Fc^2^)/3'
_refine_ls_weighting_scheme calc
_refine_ls_wR_factor_gt 0.0708
_refine_ls_wR_factor_ref 0.0729
_reflns_Friedel_coverage 0.000
_reflns_number_gt 9045
_reflns_number_total 9767
_reflns_threshold_expression 'I > 2\s(I)'
_cod_data_source_file c9cc07138e2.cif
_cod_data_source_block RP470_0m_a
_cod_original_cell_volume 2770.34(19)
_cod_database_code 7124252
_shelx_shelxl_version_number 2014/7
_shelx_space_group_comment
;
The symmetry employed for this shelxl refinement is uniquely defined
by the following loop, which should always be used as a source of
symmetry information in preference to the above space-group names.
They are only intended as comments.
;
_shelx_estimated_absorpt_t_min 0.757
_shelx_estimated_absorpt_t_max 0.878

loop_
_space_group_symop_operation_xyz
'x, y, z'
'-x, -y, -z'

loop_
_atom_site_label
_atom_site_type_symbol
_atom_site_fract_x
_atom_site_fract_y
_atom_site_fract_z
_atom_site_U_iso_or_equiv
_atom_site_adp_type
_atom_site_occupancy
_atom_site_site_symmetry_order
_atom_site_calc_flag
_atom_site_refinement_flags_posn
_atom_site_refinement_flags_adp
_atom_site_refinement_flags_occupancy
_atom_site_disorder_assembly
_atom_site_disorder_group
Pd1 Pd 0.46957(2) 0.73178(2) 0.26387(2) 0.01876(5) Uani 1 1 d . . . . .
N1 N 0.56659(17) 0.74913(15) 0.19866(7) 0.0208(4) Uani 1 1 d . . . . .
N2 N 0.55877(16) 0.62006(15) 0.29078(7) 0.0190(3) Uani 1 1 d . . . . .
N4 N 0.37486(17) 0.70305(16) 0.32974(8) 0.0223(4) Uani 1 1 d . . . . .
C1 C 0.6154(2) 0.67117(19) 0.19962(9) 0.0223(4) Uani 1 1 d . . . . .
C2 C 0.6099(2) 0.59733(18) 0.25134(9) 0.0215(4) Uani 1 1 d . . . . .
C3 C 0.6864(2) 0.5281(2) 0.24760(10) 0.0261(5) Uani 1 1 d . . . . .
C4 C 0.7173(2) 0.4462(2) 0.28086(10) 0.0300(5) Uani 1 1 d . . . . .
H4 H 0.6847 0.4220 0.3149 0.036 Uiso 1 1 calc R U . . .
C5 C 0.7989(3) 0.3991(2) 0.26289(12) 0.0386(6) Uani 1 1 d . . . . .
H5 H 0.8190 0.3411 0.2851 0.046 Uiso 1 1 calc R U . . .
C6 C 0.8501(3) 0.4335(3) 0.21481(12) 0.0433(6) Uani 1 1 d . . . . .
H6 H 0.9061 0.4007 0.2050 0.052 Uiso 1 1 calc R U . . .
C7 C 0.8204(3) 0.5177(2) 0.17966(12) 0.0389(6) Uani 1 1 d . . . . .
C8 C 0.7365(3) 0.5617(2) 0.19694(10) 0.0299(5) Uani 1 1 d . . . . .
C9 C 0.6975(2) 0.6466(2) 0.16642(10) 0.0282(5) Uani 1 1 d . . . . .
C10 C 0.7420(3) 0.6877(2) 0.11704(10) 0.0370(6) Uani 1 1 d . . . . .
H10 H 0.7179 0.7449 0.0959 0.044 Uiso 1 1 calc R U . . .
C11 C 0.8246(3) 0.6421(3) 0.09878(12) 0.0473(7) Uani 1 1 d . . . . .
H11 H 0.8540 0.6685 0.0643 0.057 Uiso 1 1 calc R U . . .
C12 C 0.8640(3) 0.5617(3) 0.12863(13) 0.0483(7) Uani 1 1 d . . . . .
H12 H 0.9212 0.5352 0.1150 0.058 Uiso 1 1 calc R U . . .
N3 N 0.38929(18) 0.84773(17) 0.23457(7) 0.0260(4) Uani 0.587(19) 1 d D U P A 1
C13 C 0.2561(7) 0.8035(8) 0.2087(3) 0.0376(13) Uani 0.587(19) 1 d D U P A 1
H13 H 0.2000 0.7160 0.2013 0.045 Uiso 0.587(19) 1 calc R U P A 1
C14 C 0.1971(8) 0.8817(7) 0.1922(4) 0.0416(16) Uani 0.587(19) 1 d D U P A 1
H14 H 0.1019 0.8475 0.1738 0.050 Uiso 0.587(19) 1 calc R U P A 1
C15 C 0.2758(11) 1.0079(9) 0.2023(4) 0.0420(17) Uani 0.587(19) 1 d D U P A 1
H15 H 0.2369 1.0626 0.1912 0.050 Uiso 0.587(19) 1 calc R U P A 1
C16 C 0.4128(11) 1.0533(9) 0.2289(4) 0.0343(17) Uani 0.587(19) 1 d D U P A 1
H16 H 0.4705 1.1406 0.2363 0.041 Uiso 0.587(19) 1 calc R U P A 1
C17 C 0.4664(10) 0.9722(7) 0.2447(4) 0.0261(16) Uani 0.587(19) 1 d D U P A 1
H17 H 0.5613 1.0050 0.2634 0.031 Uiso 0.587(19) 1 calc R U P A 1
N3' N 0.38929(18) 0.84773(17) 0.23457(7) 0.0260(4) Uani 0.413(19) 1 d D U P A 2
C13' C 0.2683(10) 0.8073(13) 0.1932(5) 0.047(2) Uani 0.413(19) 1 d D U P A 2
H13' H 0.2156 0.7213 0.1788 0.056 Uiso 0.413(19) 1 calc R U P A 2
C14' C 0.2213(11) 0.8912(11) 0.1720(6) 0.048(2) Uani 0.413(19) 1 d D U P A 2
H14' H 0.1364 0.8635 0.1431 0.057 Uiso 0.413(19) 1 calc R U P A 2
C15' C 0.2998(15) 1.0162(13) 0.1937(6) 0.041(2) Uani 0.413(19) 1 d D U P A 2
H15' H 0.2695 1.0754 0.1797 0.049 Uiso 0.413(19) 1 calc R U P A 2
C16' C 0.4223(16) 1.0537(14) 0.2358(6) 0.039(3) Uani 0.413(19) 1 d D U P A 2
H16' H 0.4771 1.1392 0.2510 0.047 Uiso 0.413(19) 1 calc R U P A 2
C17' C 0.4647(13) 0.9677(9) 0.2554(6) 0.0193(16) Uani 0.413(19) 1 d D U P A 2
H17' H 0.5492 0.9940 0.2845 0.023 Uiso 0.413(19) 1 calc R U P A 2
C18 C 0.4465(2) 0.7559(2) 0.38532(10) 0.0276(5) Uani 1 1 d . . . . .
H18 H 0.5419 0.8088 0.3934 0.033 Uiso 1 1 calc R U . . .
C19 C 0.3844(3) 0.7349(2) 0.43092(11) 0.0353(5) Uani 1 1 d . . . . .
H19 H 0.4370 0.7715 0.4702 0.042 Uiso 1 1 calc R U . . .
C20 C 0.2460(3) 0.6607(2) 0.41934(12) 0.0401(6) Uani 1 1 d . . . . .
H20 H 0.2015 0.6464 0.4502 0.048 Uiso 1 1 calc R U . . .
C21 C 0.1732(3) 0.6078(2) 0.36221(13) 0.0431(6) Uani 1 1 d . . . . .
H21 H 0.0773 0.5563 0.3531 0.052 Uiso 1 1 calc R U . . .
C22 C 0.2401(2) 0.6298(2) 0.31817(11) 0.0324(5) Uani 1 1 d . . . . .
H22 H 0.1895 0.5923 0.2788 0.039 Uiso 1 1 calc R U . . .
C23 C 0.5985(2) 0.8446(2) 0.15947(9) 0.0271(5) Uani 0.565(9) 1 d D U P B 1
C24 C 0.5081(6) 0.8124(6) 0.1017(3) 0.0444(13) Uani 0.565(9) 1 d D U P B 1
C25 C 0.5505(5) 0.9005(6) 0.0618(3) 0.0473(15) Uani 0.565(9) 1 d D U P B 1
H25 H 0.4946 0.8844 0.0225 0.057 Uiso 0.565(9) 1 calc R U P B 1
C26 C 0.6715(6) 1.0092(6) 0.0789(3) 0.0442(15) Uani 0.565(9) 1 d D U P B 1
H26 H 0.6973 1.0666 0.0512 0.053 Uiso 0.565(9) 1 calc R U P B 1
C27 C 0.7553(8) 1.0358(8) 0.1353(3) 0.0375(14) Uani 0.565(9) 1 d D U P B 1
H27 H 0.8382 1.1111 0.1461 0.045 Uiso 0.565(9) 1 calc R U P B 1
C28 C 0.7199(7) 0.9537(7) 0.1769(3) 0.0278(16) Uani 0.565(9) 1 d D U P B 1
C29 C 0.3759(6) 0.6937(7) 0.0825(4) 0.053(2) Uani 0.565(9) 1 d D U P B 1
H29 H 0.3520 0.6561 0.1186 0.063 Uiso 0.565(9) 1 calc R U P B 1
C30 C 0.2579(8) 0.7157(9) 0.0474(4) 0.077(3) Uani 0.565(9) 1 d D U P B 1
H30A H 0.1718 0.6395 0.0420 0.116 Uiso 0.565(9) 1 calc R U P B 1
H30B H 0.2721 0.7385 0.0086 0.116 Uiso 0.565(9) 1 calc R U P B 1
H30C H 0.2541 0.7833 0.0690 0.116 Uiso 0.565(9) 1 calc R U P B 1
C31 C 0.3953(9) 0.6019(8) 0.0450(4) 0.069(3) Uani 0.565(9) 1 d D U P B 1
H31A H 0.4223 0.6389 0.0101 0.104 Uiso 0.565(9) 1 calc R U P B 1
H31B H 0.3093 0.5249 0.0322 0.104 Uiso 0.565(9) 1 calc R U P B 1
H31C H 0.4666 0.5832 0.0685 0.104 Uiso 0.565(9) 1 calc R U P B 1
C32 C 0.8107(7) 0.9808(6) 0.2393(3) 0.0285(14) Uani 0.565(9) 1 d D U P B 1
H32 H 0.7582 0.9200 0.2638 0.034 Uiso 0.565(9) 1 calc R U P B 1
C33 C 0.9370(8) 0.9646(6) 0.2395(3) 0.0460(16) Uani 0.565(9) 1 d D U P B 1
H33A H 0.9093 0.8776 0.2260 0.069 Uiso 0.565(9) 1 calc R U P B 1
H33B H 0.9974 0.9874 0.2797 0.069 Uiso 0.565(9) 1 calc R U P B 1
H33C H 0.9855 1.0185 0.2130 0.069 Uiso 0.565(9) 1 calc R U P B 1
C34 C 0.8514(8) 1.1118(6) 0.2664(3) 0.0483(17) Uani 0.565(9) 1 d D U P B 1
H34A H 0.9127 1.1729 0.2460 0.072 Uiso 0.565(9) 1 calc R U P B 1
H34B H 0.8982 1.1234 0.3084 0.072 Uiso 0.565(9) 1 calc R U P B 1
H34C H 0.7694 1.1232 0.2620 0.072 Uiso 0.565(9) 1 calc R U P B 1
C23' C 0.5985(2) 0.8446(2) 0.15947(9) 0.0271(5) Uani 0.435(9) 1 d D U P B 2
C24' C 0.5019(7) 0.8428(7) 0.1096(3) 0.0396(15) Uani 0.435(9) 1 d D U P B 2
C25' C 0.5357(7) 0.9473(7) 0.0798(3) 0.050(2) Uani 0.435(9) 1 d D U P B 2
H25' H 0.4710 0.9476 0.0457 0.059 Uiso 0.435(9) 1 calc R U P B 2
C26' C 0.6610(8) 1.0499(8) 0.0987(4) 0.053(2) Uani 0.435(9) 1 d D U P B 2
H26' H 0.6826 1.1204 0.0778 0.064 Uiso 0.435(9) 1 calc R U P B 2
C27' C 0.7550(11) 1.0501(11) 0.1480(4) 0.044(2) Uani 0.435(9) 1 d D U P B 2
H27' H 0.8413 1.1216 0.1606 0.053 Uiso 0.435(9) 1 calc R U P B 2
C28' C 0.7281(8) 0.9487(9) 0.1802(4) 0.0272(19) Uani 0.435(9) 1 d D U P B 2
C29' C 0.3642(9) 0.7323(8) 0.0877(4) 0.043(2) Uani 0.435(9) 1 d D U P B 2
H29' H 0.3432 0.6862 0.1223 0.052 Uiso 0.435(9) 1 calc R U P B 2
C30' C 0.2499(9) 0.7683(9) 0.0635(4) 0.045(2) Uani 0.435(9) 1 d D U P B 2
H30D H 0.2527 0.7926 0.0238 0.068 Uiso 0.435(9) 1 calc R U P B 2
H30E H 0.2623 0.8383 0.0898 0.068 Uiso 0.435(9) 1 calc R U P B 2
H30F H 0.1613 0.6971 0.0614 0.068 Uiso 0.435(9) 1 calc R U P B 2
C31' C 0.3673(11) 0.6457(10) 0.0426(5) 0.059(3) Uani 0.435(9) 1 d D U P B 2
H31D H 0.3943 0.6901 0.0093 0.089 Uiso 0.435(9) 1 calc R U P B 2
H31E H 0.2763 0.5748 0.0283 0.089 Uiso 0.435(9) 1 calc R U P B 2
H31F H 0.4332 0.6158 0.0607 0.089 Uiso 0.435(9) 1 calc R U P B 2
C32' C 0.8419(8) 0.9625(8) 0.2337(4) 0.0252(17) Uani 0.435(9) 1 d D U P B 2
H32' H 0.8088 0.8832 0.2519 0.030 Uiso 0.435(9) 1 calc R U P B 2
C33' C 0.9720(8) 0.9818(8) 0.2178(4) 0.0405(18) Uani 0.435(9) 1 d D U P B 2
H33D H 0.9500 0.9170 0.1862 0.061 Uiso 0.435(9) 1 calc R U P B 2
H33E H 1.0365 0.9773 0.2527 0.061 Uiso 0.435(9) 1 calc R U P B 2
H33F H 1.0133 1.0638 0.2043 0.061 Uiso 0.435(9) 1 calc R U P B 2
C34' C 0.8739(8) 1.0684(8) 0.2810(3) 0.0394(18) Uani 0.435(9) 1 d D U P B 2
H34D H 0.9021 1.1471 0.2639 0.059 Uiso 0.435(9) 1 calc R U P B 2
H34E H 0.9478 1.0752 0.3147 0.059 Uiso 0.435(9) 1 calc R U P B 2
H34F H 0.7921 1.0504 0.2943 0.059 Uiso 0.435(9) 1 calc R U P B 2
C35 C 0.5852(2) 0.58364(19) 0.34931(9) 0.0192(4) Uani 1 1 d . . . . .
C36 C 0.7107(2) 0.6621(2) 0.38939(10) 0.0263(5) Uani 1 1 d . . . . .
C37 C 0.7348(2) 0.6281(2) 0.44594(10) 0.0330(5) Uani 1 1 d . . . . .
H37 H 0.8184 0.6790 0.4744 0.040 Uiso 1 1 calc R U . . .
C38 C 0.6403(3) 0.5223(2) 0.46136(11) 0.0395(6) Uani 1 1 d . . . . .
H38 H 0.6595 0.5003 0.5001 0.047 Uiso 1 1 calc R U . . .
C39 C 0.5174(3) 0.4477(2) 0.42095(11) 0.0368(6) Uani 1 1 d . . . . .
H39 H 0.4535 0.3744 0.4322 0.044 Uiso 1 1 calc R U . . .
C40 C 0.4854(2) 0.47756(19) 0.36417(9) 0.0235(4) Uani 1 1 d . . . . .
C41 C 0.8194(3) 0.7787(3) 0.37389(12) 0.0503(8) Uani 1 1 d . . . . .
H41 H 0.7775 0.7969 0.3349 0.060 Uiso 1 1 calc R U . . .
C42 C 0.8727(3) 0.8920(3) 0.41859(17) 0.0608(9) Uani 1 1 d . . . . .
H42A H 0.7960 0.9051 0.4236 0.091 Uiso 1 1 calc R U . . .
H42B H 0.9362 0.9653 0.4045 0.091 Uiso 1 1 calc R U . . .
H42C H 0.9203 0.8790 0.4566 0.091 Uiso 1 1 calc R U . . .
C43 C 0.9387(3) 0.7571(4) 0.36708(17) 0.0882(15) Uani 1 1 d . . . . .
H43A H 0.9835 0.7417 0.4051 0.132 Uiso 1 1 calc R U . . .
H43B H 1.0045 0.8310 0.3543 0.132 Uiso 1 1 calc R U . . .
H43C H 0.9047 0.6849 0.3375 0.132 Uiso 1 1 calc R U . . .
C44 C 0.3506(2) 0.3957(2) 0.31995(10) 0.0271(5) Uani 1 1 d . . . . .
H44 H 0.3310 0.4485 0.2902 0.033 Uiso 1 1 calc R U . . .
C45 C 0.3598(3) 0.2914(2) 0.28702(12) 0.0395(6) Uani 1 1 d . . . . .
H45A H 0.4263 0.3274 0.2637 0.059 Uiso 1 1 calc R U . . .
H45B H 0.2700 0.2362 0.2606 0.059 Uiso 1 1 calc R U . . .
H45C H 0.3890 0.2437 0.3157 0.059 Uiso 1 1 calc R U . . .
C46 C 0.2317(3) 0.3410(2) 0.34872(12) 0.0404(6) Uani 1 1 d . . . . .
H46A H 0.2370 0.2742 0.3710 0.061 Uiso 1 1 calc R U . . .
H46B H 0.1450 0.3075 0.3179 0.061 Uiso 1 1 calc R U . . .
H46C H 0.2370 0.4064 0.3757 0.061 Uiso 1 1 calc R U . . .
C47 C 0.8697(3) 0.2585(3) 0.43182(12) 0.0473(7) Uani 1 1 d . . . . .
S1 S 0.68757(6) 0.16031(5) 0.40111(2) 0.02963(13) Uani 1 1 d . . . . .
F1 F 0.9186(2) 0.2123(3) 0.47651(12) 0.1228(12) Uani 1 1 d . . . . .
F2 F 0.8968(2) 0.3705(2) 0.45192(11) 0.0959(8) Uani 1 1 d . . . . .
F3 F 0.93994(18) 0.2721(2) 0.39309(10) 0.0840(7) Uani 1 1 d . . . . .
O1 O 0.6526(2) 0.22115(18) 0.35347(9) 0.0535(5) Uani 1 1 d . . . . .
O2 O 0.6781(2) 0.04249(18) 0.38207(10) 0.0544(5) Uani 1 1 d . . . . .
O3 O 0.6353(2) 0.1607(3) 0.45053(9) 0.0743(8) Uani 1 1 d . . . . .
C48 C 0.0464(5) 0.3348(5) 0.0901(2) 0.0525(13) Uani 0.738(3) 1 d D U P C 1
F4 F -0.0798(5) 0.3150(6) 0.0889(4) 0.0467(13) Uani 0.738(3) 1 d D U P C 1
F5 F 0.0881(5) 0.3945(5) 0.0478(2) 0.118(3) Uani 0.738(3) 1 d D U P C 1
F6 F 0.0337(4) 0.2193(3) 0.07888(17) 0.1048(13) Uani 0.738(3) 1 d D U P C 1
S2 S 0.1598(3) 0.4053(2) 0.16291(13) 0.0294(4) Uani 0.738(3) 1 d D U P C 1
O4 O 0.0933(3) 0.3184(3) 0.20015(14) 0.0534(9) Uani 0.738(3) 1 d D U P C 1
O5 O 0.2905(5) 0.4198(5) 0.1597(3) 0.0511(14) Uani 0.738(3) 1 d D U P C 1
O6 O 0.1530(3) 0.5192(2) 0.16978(14) 0.0519(8) Uani 0.738(3) 1 d D U P C 1
C48' C 0.0582(14) 0.3802(12) 0.0908(6) 0.046(3) Uani 0.262(3) 1 d D U P C 2
F4' F -0.0725(17) 0.296(2) 0.0815(12) 0.064(5) Uani 0.262(3) 1 d D U P C 2
F5' F 0.0696(6) 0.4884(6) 0.0801(4) 0.067(2) Uani 0.262(3) 1 d D U P C 2
F6' F 0.0829(13) 0.3325(12) 0.0470(5) 0.078(3) Uani 0.262(3) 1 d D U P C 2
S2' S 0.1646(10) 0.3771(8) 0.1606(4) 0.048(2) Uani 0.262(3) 1 d D U P C 2
O4' O 0.1085(10) 0.4046(14) 0.2017(4) 0.084(3) Uani 0.262(3) 1 d D U P C 2
O5' O 0.3018(14) 0.4606(13) 0.1602(10) 0.052(4) Uani 0.262(3) 1 d D U P C 2
O6' O 0.1350(9) 0.2470(8) 0.1569(4) 0.078(3) Uani 0.262(3) 1 d D U P C 2
C49 C 0.3165(3) 0.9902(3) 0.43272(13) 0.0459(7) Uani 1 1 d . . . . .
H49A H 0.2629 0.9100 0.4463 0.055 Uiso 1 1 calc R U . . .
H49B H 0.4145 1.0165 0.4512 0.055 Uiso 1 1 calc R U . . .
Cl1 Cl 0.27321(8) 1.10224(7) 0.45624(4) 0.0619(2) Uani 1 1 d . . . . .
Cl2 Cl 0.28512(8) 0.96855(8) 0.35518(3) 0.0582(2) Uani 1 1 d . . . . .

loop_
_atom_site_aniso_label
_atom_site_aniso_U_11
_atom_site_aniso_U_22
_atom_site_aniso_U_33
_atom_site_aniso_U_23
_atom_site_aniso_U_13
_atom_site_aniso_U_12
Pd1 0.01745(8) 0.01967(8) 0.01831(8) 0.00673(6) 0.00380(6) 0.00813(6)
N1 0.0195(8) 0.0181(8) 0.0176(8) 0.0050(7) 0.0019(7) 0.0036(7)
N2 0.0174(8) 0.0188(8) 0.0181(8) 0.0058(7) 0.0040(7) 0.0060(7)
N4 0.0216(9) 0.0225(9) 0.0263(9) 0.0071(7) 0.0077(7) 0.0124(7)
C1 0.0246(11) 0.0194(10) 0.0171(10) 0.0042(8) 0.0042(8) 0.0056(9)
C2 0.0226(10) 0.0192(10) 0.0193(10) 0.0043(8) 0.0043(8) 0.0071(8)
C3 0.0317(12) 0.0228(11) 0.0249(11) 0.0040(9) 0.0105(9) 0.0120(9)
C4 0.0367(13) 0.0296(12) 0.0305(12) 0.0105(10) 0.0138(10) 0.0185(10)
C5 0.0499(15) 0.0371(13) 0.0432(14) 0.0134(11) 0.0190(12) 0.0290(12)
C6 0.0567(17) 0.0434(15) 0.0508(16) 0.0107(12) 0.0274(14) 0.0344(14)
C7 0.0547(16) 0.0353(13) 0.0392(14) 0.0078(11) 0.0253(12) 0.0251(12)
C8 0.0421(13) 0.0247(11) 0.0272(12) 0.0051(9) 0.0155(10) 0.0158(10)
C9 0.0386(13) 0.0229(11) 0.0237(11) 0.0030(9) 0.0120(10) 0.0127(10)
C10 0.0555(16) 0.0330(13) 0.0267(12) 0.0085(10) 0.0190(11) 0.0199(12)
C11 0.073(2) 0.0473(16) 0.0363(14) 0.0110(12) 0.0355(14) 0.0303(15)
C12 0.071(2) 0.0455(16) 0.0504(16) 0.0130(13) 0.0396(15) 0.0345(15)
N3 0.0241(9) 0.0283(9) 0.0255(9) 0.0080(7) 0.0031(7) 0.0135(8)
C13 0.036(2) 0.033(2) 0.038(3) 0.009(2) -0.002(2) 0.0161(19)
C14 0.039(3) 0.048(3) 0.038(3) 0.010(3) -0.002(2) 0.025(2)
C15 0.049(3) 0.045(3) 0.043(3) 0.009(2) 0.006(2) 0.034(2)
C16 0.049(3) 0.029(2) 0.034(3) 0.007(2) 0.008(3) 0.027(2)
C17 0.032(2) 0.030(2) 0.016(3) 0.003(2) 0.008(2) 0.013(2)
N3' 0.0241(9) 0.0283(9) 0.0255(9) 0.0080(7) 0.0031(7) 0.0135(8)
C13' 0.034(3) 0.040(3) 0.049(4) 0.011(3) -0.012(3) 0.012(3)
C14' 0.036(3) 0.054(3) 0.051(4) 0.016(4) -0.004(3) 0.026(3)
C15' 0.046(4) 0.041(3) 0.047(4) 0.014(3) 0.010(3) 0.031(3)
C16' 0.044(4) 0.036(4) 0.035(4) 0.003(3) 0.004(3) 0.019(3)
C17' 0.029(3) 0.023(3) 0.013(3) 0.008(2) 0.009(2) 0.017(2)
C18 0.0270(11) 0.0321(12) 0.0267(11) 0.0067(9) 0.0071(9) 0.0159(10)
C19 0.0454(15) 0.0416(14) 0.0269(12) 0.0078(10) 0.0125(11) 0.0254(12)
C20 0.0491(16) 0.0415(14) 0.0447(15) 0.0134(12) 0.0308(13) 0.0248(13)
C21 0.0307(13) 0.0411(14) 0.0569(17) 0.0034(13) 0.0233(12) 0.0101(11)
C22 0.0241(11) 0.0307(12) 0.0385(13) -0.0002(10) 0.0101(10) 0.0082(10)
C23 0.0267(11) 0.0278(11) 0.0278(11) 0.0157(9) 0.0102(9) 0.0117(9)
C24 0.034(2) 0.043(3) 0.042(3) 0.028(2) 0.000(2) 0.009(2)
C25 0.041(2) 0.046(3) 0.038(3) 0.025(2) -0.001(2) 0.011(2)
C26 0.047(2) 0.037(3) 0.038(3) 0.025(2) 0.010(2) 0.010(2)
C27 0.040(2) 0.028(3) 0.037(3) 0.017(2) 0.014(2) 0.007(2)
C28 0.031(2) 0.023(2) 0.030(3) 0.008(2) 0.009(2) 0.013(2)
C29 0.029(3) 0.049(4) 0.042(3) 0.032(3) -0.011(2) -0.005(3)
C30 0.041(3) 0.076(5) 0.073(5) 0.034(4) -0.020(3) 0.006(4)
C31 0.044(4) 0.062(5) 0.057(4) 0.019(4) -0.001(3) -0.008(3)
C32 0.030(3) 0.021(3) 0.028(2) 0.0012(18) 0.011(2) 0.005(2)
C33 0.040(4) 0.049(3) 0.044(4) 0.001(3) 0.002(3) 0.021(3)
C34 0.050(4) 0.028(3) 0.055(4) -0.009(3) 0.020(3) 0.004(3)
C23' 0.0267(11) 0.0278(11) 0.0278(11) 0.0157(9) 0.0102(9) 0.0117(9)
C24' 0.027(2) 0.039(3) 0.036(3) 0.024(2) 0.003(2) 0.002(2)
C25' 0.043(3) 0.047(4) 0.040(3) 0.029(3) 0.001(3) 0.009(3)
C26' 0.049(3) 0.042(4) 0.045(4) 0.027(3) 0.005(3) 0.003(3)
C27' 0.040(3) 0.038(3) 0.036(4) 0.016(3) 0.007(3) 0.005(3)
C28' 0.031(3) 0.022(3) 0.030(3) 0.011(3) 0.013(3) 0.010(2)
C29' 0.035(3) 0.043(4) 0.036(3) 0.028(3) 0.005(3) 0.006(3)
C30' 0.031(3) 0.053(5) 0.036(4) 0.016(3) -0.001(3) 0.010(4)
C31' 0.042(5) 0.056(6) 0.066(5) 0.026(5) 0.013(4) 0.010(4)
C32' 0.028(4) 0.021(3) 0.024(3) 0.002(2) 0.008(3) 0.008(2)
C33' 0.030(4) 0.053(4) 0.041(4) 0.008(3) 0.014(3) 0.019(3)
C34' 0.031(3) 0.036(4) 0.040(4) -0.005(3) 0.007(3) 0.006(3)
C35 0.0215(10) 0.0232(10) 0.0176(10) 0.0072(8) 0.0058(8) 0.0141(9)
C36 0.0193(10) 0.0312(12) 0.0268(11) 0.0097(9) 0.0047(9) 0.0107(9)
C37 0.0252(12) 0.0410(13) 0.0255(12) 0.0087(10) -0.0008(9) 0.0124(10)
C38 0.0414(14) 0.0469(15) 0.0232(12) 0.0170(11) 0.0034(10) 0.0164(12)
C39 0.0374(13) 0.0334(13) 0.0298(12) 0.0179(10) 0.0086(10) 0.0076(11)
C40 0.0252(11) 0.0215(10) 0.0239(11) 0.0062(8) 0.0068(9) 0.0105(9)
C41 0.0257(13) 0.0551(17) 0.0339(14) 0.0224(13) -0.0056(11) -0.0064(12)
C42 0.0282(14) 0.0336(15) 0.107(3) 0.0201(16) 0.0060(16) 0.0083(12)
C43 0.0363(17) 0.103(3) 0.073(2) -0.040(2) 0.0325(17) -0.0218(18)
C44 0.0267(11) 0.0204(10) 0.0281(11) 0.0067(9) 0.0042(9) 0.0068(9)
C45 0.0400(14) 0.0251(12) 0.0449(15) -0.0009(11) 0.0010(12) 0.0124(11)
C46 0.0289(13) 0.0389(14) 0.0445(15) 0.0139(12) 0.0097(11) 0.0075(11)
C47 0.0327(14) 0.0585(18) 0.0357(14) -0.0003(13) 0.0076(12) 0.0087(13)
S1 0.0261(3) 0.0362(3) 0.0251(3) 0.0101(2) 0.0078(2) 0.0123(2)
F1 0.0485(12) 0.156(3) 0.1008(19) 0.0556(18) -0.0287(12) 0.0148(14)
F2 0.0653(13) 0.0681(14) 0.1087(18) -0.0440(13) 0.0226(13) -0.0083(11)
F3 0.0361(10) 0.1050(16) 0.0836(14) -0.0245(12) 0.0303(10) 0.0017(10)
O1 0.0529(12) 0.0452(11) 0.0509(12) 0.0215(9) 0.0004(10) 0.0187(10)
O2 0.0452(11) 0.0380(10) 0.0737(14) 0.0101(10) 0.0043(10) 0.0190(9)
O3 0.0455(12) 0.114(2) 0.0407(12) -0.0070(12) 0.0222(10) 0.0114(13)
C48 0.044(2) 0.063(3) 0.034(2) -0.006(2) 0.0130(17) 0.009(2)
F4 0.0323(17) 0.0468(19) 0.044(3) 0.0022(16) 0.0038(14) 0.0068(13)
F5 0.075(2) 0.146(5) 0.033(2) 0.026(3) 0.0082(16) -0.036(3)
F6 0.099(2) 0.086(2) 0.112(3) -0.053(2) 0.027(2) 0.0283(19)
S2 0.0282(6) 0.0328(8) 0.0268(7) 0.0053(6) 0.0116(5) 0.0115(6)
O4 0.0403(15) 0.0559(18) 0.0444(17) 0.0272(16) 0.0087(13) 0.0060(15)
O5 0.034(2) 0.068(4) 0.058(2) 0.008(3) 0.0202(17) 0.025(2)
O6 0.0426(15) 0.0309(13) 0.078(2) -0.0104(13) 0.0160(14) 0.0136(12)
C48' 0.038(4) 0.057(5) 0.039(4) 0.000(4) 0.011(3) 0.017(4)
F4' 0.046(6) 0.075(8) 0.034(5) 0.003(6) 0.002(4) 0.001(5)
F5' 0.034(3) 0.045(4) 0.111(6) 0.045(4) 0.008(4) 0.013(3)
F6' 0.057(5) 0.120(7) 0.036(5) -0.028(5) 0.025(4) 0.017(6)
S2' 0.039(2) 0.064(4) 0.031(2) 0.001(3) 0.0036(15) 0.017(2)
O4' 0.053(5) 0.136(8) 0.046(5) -0.020(6) 0.014(4) 0.029(6)
O5' 0.034(5) 0.039(7) 0.059(6) 0.008(5) -0.007(4) 0.006(4)
O6' 0.056(5) 0.056(5) 0.084(6) 0.039(4) -0.009(4) 0.007(4)
C49 0.0389(15) 0.0479(16) 0.0515(16) 0.0192(13) 0.0119(13) 0.0200(13)
Cl1 0.0529(4) 0.0525(4) 0.0888(6) 0.0203(4) 0.0241(4) 0.0288(4)
Cl2 0.0443(4) 0.0765(5) 0.0507(4) 0.0270(4) 0.0197(3) 0.0213(4)

loop_
_atom_type_symbol
_atom_type_description
_atom_type_scat_dispersion_real
_atom_type_scat_dispersion_imag
_atom_type_scat_source
C C 0.0033 0.0016 'International Tables Vol C Tables 4.2.6.8 and 6.1.1.4'
H H 0.0000 0.0000 'International Tables Vol C Tables 4.2.6.8 and 6.1.1.4'
N N 0.0061 0.0033 'International Tables Vol C Tables 4.2.6.8 and 6.1.1.4'
O O 0.0106 0.0060 'International Tables Vol C Tables 4.2.6.8 and 6.1.1.4'
F F 0.0171 0.0103 'International Tables Vol C Tables 4.2.6.8 and 6.1.1.4'
S S 0.1246 0.1234 'International Tables Vol C Tables 4.2.6.8 and 6.1.1.4'
Cl Cl 0.1484 0.1585 'International Tables Vol C Tables 4.2.6.8 and 6.1.1.4'
Pd Pd -0.9988 1.0072 'International Tables Vol C Tables 4.2.6.8 and 6.1.1.4'

loop_
_geom_angle_atom_site_label_1
_geom_angle_atom_site_label_2
_geom_angle_atom_site_label_3
_geom_angle
N3' Pd1 N4 88.65(7)
N3 Pd1 N4 88.65(7)
N3' Pd1 N2 176.67(7)
N3 Pd1 N2 176.67(7)
N4 Pd1 N2 94.46(7)
N3' Pd1 N1 95.38(7)
N3 Pd1 N1 95.38(7)
N4 Pd1 N1 175.77(7)
N2 Pd1 N1 81.54(7)
C1 N1 C23' 119.85(17)
C1 N1 C23 119.85(17)
C1 N1 Pd1 111.62(13)
C23' N1 Pd1 128.03(13)
C23 N1 Pd1 128.03(13)
C2 N2 C35 120.56(17)
C2 N2 Pd1 111.66(13)
C35 N2 Pd1 127.08(13)
C22 N4 C18 119.39(19)
C22 N4 Pd1 120.14(15)
C18 N4 Pd1 120.47(14)
N1 C1 C9 134.99(19)
N1 C1 C2 116.88(18)
C9 C1 C2 107.36(18)
N2 C2 C3 134.94(19)
N2 C2 C1 116.78(18)
C3 C2 C1 107.49(17)
C4 C3 C8 119.3(2)
C4 C3 C2 135.0(2)
C8 C3 C2 105.65(18)
C3 C4 C5 118.1(2)
C3 C4 H4 121.0
C5 C4 H4 121.0
C6 C5 C4 122.8(2)
C6 C5 H5 118.6
C4 C5 H5 118.6
C5 C6 C7 120.6(2)
C5 C6 H6 119.7
C7 C6 H6 119.7
C8 C7 C12 116.1(2)
C8 C7 C6 116.3(2)
C12 C7 C6 127.6(2)
C7 C8 C3 122.9(2)
C7 C8 C9 123.2(2)
C3 C8 C9 113.9(2)
C10 C9 C8 119.2(2)
C10 C9 C1 135.2(2)
C8 C9 C1 105.60(18)
C9 C10 C11 117.9(2)
C9 C10 H10 121.0
C11 C10 H10 121.0
C12 C11 C10 123.0(2)
C12 C11 H11 118.5
C10 C11 H11 118.5
C11 C12 C7 120.6(2)
C11 C12 H12 119.7
C7 C12 H12 119.7
C13 N3 C17 117.8(6)
C13 N3 Pd1 120.9(4)
C17 N3 Pd1 121.0(5)
N3 C13 C14 121.9(6)
N3 C13 H13 119.0
C14 C13 H13 119.0
C15 C14 C13 120.0(6)
C15 C14 H14 120.0
C13 C14 H14 120.0
C14 C15 C16 118.0(8)
C14 C15 H15 121.0
C16 C15 H15 121.0
C15 C16 C17 119.8(9)
C15 C16 H16 120.1
C17 C16 H16 120.1
N3 C17 C16 122.3(8)
N3 C17 H17 118.8
C16 C17 H17 118.8
C17' N3' C13' 120.9(9)
C17' N3' Pd1 116.8(6)
C13' N3' Pd1 122.1(6)
N3' C13' C14' 120.1(10)
N3' C13' H13' 120.0
C14' C13' H13' 120.0
C13' C14' C15' 119.0(9)
C13' C14' H14' 120.5
C15' C14' H14' 120.5
C16' C15' C14' 119.2(12)
C16' C15' H15' 120.4
C14' C15' H15' 120.4
C17' C16' C15' 119.8(13)
C17' C16' H16' 120.1
C15' C16' H16' 120.1
N3' C17' C16' 121.0(11)
N3' C17' H17' 119.5
C16' C17' H17' 119.5
N4 C18 C19 121.3(2)
N4 C18 H18 119.4
C19 C18 H18 119.4
C20 C19 C18 119.7(2)
C20 C19 H19 120.2
C18 C19 H19 120.2
C19 C20 C21 118.7(2)
C19 C20 H20 120.7
C21 C20 H20 120.7
C20 C21 C22 119.6(2)
C20 C21 H21 120.2
C22 C21 H21 120.2
N4 C22 C21 121.4(2)
N4 C22 H22 119.3
C21 C22 H22 119.3
C28 C23 C24 123.6(5)
C28 C23 N1 119.7(4)
C24 C23 N1 116.2(3)
C25 C24 C23 115.2(5)
C25 C24 C29 120.9(5)
C23 C24 C29 123.9(5)
C26 C25 C24 121.3(5)
C26 C25 H25 119.3
C24 C25 H25 119.3
C27 C26 C25 121.1(5)
C27 C26 H26 119.5
C25 C26 H26 119.5
C26 C27 C28 120.7(7)
C26 C27 H27 119.6
C28 C27 H27 119.6
C23 C28 C27 118.0(6)
C23 C28 C32 120.3(7)
C27 C28 C32 121.7(6)
C24 C29 C30 112.5(5)
C24 C29 C31 109.3(4)
C30 C29 C31 109.5(6)
C24 C29 H29 108.4
C30 C29 H29 108.4
C31 C29 H29 108.4
C29 C30 H30A 109.5
C29 C30 H30B 109.5
H30A C30 H30B 109.5
C29 C30 H30C 109.5
H30A C30 H30C 109.5
H30B C30 H30C 109.5
C29 C31 H31A 109.5
C29 C31 H31B 109.5
H31A C31 H31B 109.5
C29 C31 H31C 109.5
H31A C31 H31C 109.5
H31B C31 H31C 109.5
C28 C32 C34 110.5(5)
C28 C32 C33 110.4(4)
C34 C32 C33 110.7(5)
C28 C32 H32 108.4
C34 C32 H32 108.4
C33 C32 H32 108.4
C32 C33 H33A 109.5
C32 C33 H33B 109.5
H33A C33 H33B 109.5
C32 C33 H33C 109.5
H33A C33 H33C 109.5
H33B C33 H33C 109.5
C32 C34 H34A 109.5
C32 C34 H34B 109.5
H34A C34 H34B 109.5
C32 C34 H34C 109.5
H34A C34 H34C 109.5
H34B C34 H34C 109.5
C24' C23' C28' 121.9(6)
C24' C23' N1 122.5(4)
C28' C23' N1 114.9(5)
C25' C24' C23' 118.3(6)
C25' C24' C29' 119.8(7)
C23' C24' C29' 121.9(7)
C26' C25' C24' 121.2(6)
C26' C25' H25' 119.4
C24' C25' H25' 119.4
C25' C26' C27' 119.7(8)
C25' C26' H26' 120.1
C27' C26' H26' 120.1
C26' C27' C28' 122.3(10)
C26' C27' H27' 118.9
C28' C27' H27' 118.9
C27' C28' C23' 116.6(8)
C27' C28' C32' 116.3(8)
C23' C28' C32' 127.1(9)
C31' C29' C24' 110.5(6)
C31' C29' C30' 111.0(7)
C24' C29' C30' 113.0(6)
C31' C29' H29' 107.3
C24' C29' H29' 107.3
C30' C29' H29' 107.3
C29' C30' H30D 109.5
C29' C30' H30E 109.5
H30D C30' H30E 109.5
C29' C30' H30F 109.5
H30D C30' H30F 109.5
H30E C30' H30F 109.5
C29' C31' H31D 109.5
C29' C31' H31E 109.5
H31D C31' H31E 109.5
C29' C31' H31F 109.5
H31D C31' H31F 109.5
H31E C31' H31F 109.5
C28' C32' C33' 113.0(6)
C28' C32' C34' 111.5(5)
C33' C32' C34' 110.0(7)
C28' C32' H32' 107.4
C33' C32' H32' 107.4
C34' C32' H32' 107.4
C32' C33' H33D 109.5
C32' C33' H33E 109.5
H33D C33' H33E 109.5
C32' C33' H33F 109.5
H33D C33' H33F 109.5
H33E C33' H33F 109.5
C32' C34' H34D 109.5
C32' C34' H34E 109.5
H34D C34' H34E 109.5
C32' C34' H34F 109.5
H34D C34' H34F 109.5
H34E C34' H34F 109.5
C40 C35 C36 123.28(19)
C40 C35 N2 119.77(18)
C36 C35 N2 116.89(18)
C37 C36 C35 116.8(2)
C37 C36 C41 119.5(2)
C35 C36 C41 123.73(19)
C38 C37 C36 121.3(2)
C38 C37 H37 119.4
C36 C37 H37 119.4
C37 C38 C39 120.4(2)
C37 C38 H38 119.8
C39 C38 H38 119.8
C38 C39 C40 121.3(2)
C38 C39 H39 119.3
C40 C39 H39 119.3
C39 C40 C35 116.9(2)
C39 C40 C44 121.27(19)
C35 C40 C44 121.83(18)
C42 C41 C36 113.3(2)
C42 C41 C43 109.3(2)
C36 C41 C43 110.6(3)
C42 C41 H41 107.8
C36 C41 H41 107.8
C43 C41 H41 107.8
C41 C42 H42A 109.5
C41 C42 H42B 109.5
H42A C42 H42B 109.5
C41 C42 H42C 109.5
H42A C42 H42C 109.5
H42B C42 H42C 109.5
C41 C43 H43A 109.5
C41 C43 H43B 109.5
H43A C43 H43B 109.5
C41 C43 H43C 109.5
H43A C43 H43C 109.5
H43B C43 H43C 109.5
C40 C44 C45 110.70(19)
C40 C44 C46 112.50(19)
C45 C44 C46 110.2(2)
C40 C44 H44 107.8
C45 C44 H44 107.8
C46 C44 H44 107.8
C44 C45 H45A 109.5
C44 C45 H45B 109.5
H45A C45 H45B 109.5
C44 C45 H45C 109.5
H45A C45 H45C 109.5
H45B C45 H45C 109.5
C44 C46 H46A 109.5
C44 C46 H46B 109.5
H46A C46 H46B 109.5
C44 C46 H46C 109.5
H46A C46 H46C 109.5
H46B C46 H46C 109.5
F2 C47 F3 106.2(3)
F2 C47 F1 106.6(3)
F3 C47 F1 107.9(3)
F2 C47 S1 112.1(2)
F3 C47 S1 112.91(19)
F1 C47 S1 110.8(2)
O1 S1 O3 117.06(16)
O1 S1 O2 113.01(13)
O3 S1 O2 114.76(16)
O1 S1 C47 103.49(13)
O3 S1 C47 102.16(13)
O2 S1 C47 103.99(13)
F5 C48 F4 112.1(7)
F5 C48 F6 106.3(5)
F4 C48 F6 104.1(5)
F5 C48 S2 114.1(4)
F4 C48 S2 110.1(5)
F6 C48 S2 109.6(4)
O6 S2 O4 112.7(3)
O6 S2 O5 114.3(3)
O4 S2 O5 117.2(4)
O6 S2 C48 102.6(3)
O4 S2 C48 102.4(3)
O5 S2 C48 105.5(4)
F5' C48' F6' 108.3(12)
F5' C48' F4' 111.7(15)
F6' C48' F4' 96.6(15)
F5' C48' S2' 115.3(10)
F6' C48' S2' 110.3(11)
F4' C48' S2' 113.0(15)
O4' S2' O5' 119.2(12)
O4' S2' O6' 110.9(10)
O5' S2' O6' 113.9(10)
O4' S2' C48' 103.4(9)
O5' S2' C48' 105.8(11)
O6' S2' C48' 101.3(7)
Cl1 C49 Cl2 112.32(15)
Cl1 C49 H49A 109.1
Cl2 C49 H49A 109.1
Cl1 C49 H49B 109.1
Cl2 C49 H49B 109.1
H49A C49 H49B 107.9

loop_
_geom_bond_atom_site_label_1
_geom_bond_atom_site_label_2
_geom_bond_distance
Pd1 N3' 2.0255(18)
Pd1 N3 2.0255(18)
Pd1 N4 2.0264(17)
Pd1 N2 2.0381(16)
Pd1 N1 2.0430(17)
N1 C1 1.284(3)
N1 C23' 1.450(3)
N1 C23 1.450(3)
N2 C2 1.286(3)
N2 C35 1.447(2)
N4 C22 1.338(3)
N4 C18 1.341(3)
C1 C9 1.462(3)
C1 C2 1.505(3)
C2 C3 1.460(3)
C3 C4 1.377(3)
C3 C8 1.419(3)
C4 C5 1.414(3)
C4 H4 0.9500
C5 C6 1.370(4)
C5 H5 0.9500
C6 C7 1.417(4)
C6 H6 0.9500
C7 C8 1.404(3)
C7 C12 1.417(4)
C8 C9 1.421(3)
C9 C10 1.377(3)
C10 C11 1.415(4)
C10 H10 0.9500
C11 C12 1.370(4)
C11 H11 0.9500
C12 H12 0.9500
N3 C13 1.334(7)
N3 C17 1.347(8)
C13 C14 1.389(8)
C13 H13 0.9500
C14 C15 1.366(8)
C14 H14 0.9500
C15 C16 1.372(9)
C15 H15 0.9500
C16 C17 1.376(9)
C16 H16 0.9500
C17 H17 0.9500
N3' C17' 1.330(10)
N3' C13' 1.354(9)
C13' C14' 1.383(11)
C13' H13' 0.9500
C14' C15' 1.385(11)
C14' H14' 0.9500
C15' C16' 1.377(12)
C15' H15' 0.9500
C16' C17' 1.365(12)
C16' H16' 0.9500
C17' H17' 0.9500
C18 C19 1.378(3)
C18 H18 0.9500
C19 C20 1.373(4)
C19 H19 0.9500
C20 C21 1.373(4)
C20 H20 0.9500
C21 C22 1.379(3)
C21 H21 0.9500
C22 H22 0.9500
C23 C28 1.386(8)
C23 C24 1.422(7)
C24 C25 1.416(7)
C24 C29 1.508(7)
C25 C26 1.380(7)
C25 H25 0.9500
C26 C27 1.374(8)
C26 H26 0.9500
C27 C28 1.391(8)
C27 H27 0.9500
C28 C32 1.515(8)
C29 C30 1.527(8)
C29 C31 1.532(10)
C29 H29 1.0000
C30 H30A 0.9800
C30 H30B 0.9800
C30 H30C 0.9800
C31 H31A 0.9800
C31 H31B 0.9800
C31 H31C 0.9800
C32 C34 1.524(7)
C32 C33 1.525(7)
C32 H32 1.0000
C33 H33A 0.9800
C33 H33B 0.9800
C33 H33C 0.9800
C34 H34A 0.9800
C34 H34B 0.9800
C34 H34C 0.9800
C23' C24' 1.393(8)
C23' C28' 1.413(10)
C24' C25' 1.390(9)
C24' C29' 1.500(9)
C25' C26' 1.374(9)
C25' H25' 0.9500
C26' C27' 1.375(10)
C26' H26' 0.9500
C27' C28' 1.396(11)
C27' H27' 0.9500
C28' C32' 1.520(10)
C29' C31' 1.499(11)
C29' C30' 1.531(10)
C29' H29' 1.0000
C30' H30D 0.9800
C30' H30E 0.9800
C30' H30F 0.9800
C31' H31D 0.9800
C31' H31E 0.9800
C31' H31F 0.9800
C32' C33' 1.522(8)
C32' C34' 1.542(9)
C32' H32' 1.0000
C33' H33D 0.9800
C33' H33E 0.9800
C33' H33F 0.9800
C34' H34D 0.9800
C34' H34E 0.9800
C34' H34F 0.9800
C35 C40 1.396(3)
C35 C36 1.403(3)
C36 C37 1.391(3)
C36 C41 1.520(3)
C37 C38 1.373(3)
C37 H37 0.9500
C38 C39 1.381(4)
C38 H38 0.9500
C39 C40 1.388(3)
C39 H39 0.9500
C40 C44 1.513(3)
C41 C42 1.513(5)
C41 C43 1.526(5)
C41 H41 1.0000
C42 H42A 0.9800
C42 H42B 0.9800
C42 H42C 0.9800
C43 H43A 0.9800
C43 H43B 0.9800
C43 H43C 0.9800
C44 C45 1.529(3)
C44 C46 1.532(3)
C44 H44 1.0000
C45 H45A 0.9800
C45 H45B 0.9800
C45 H45C 0.9800
C46 H46A 0.9800
C46 H46B 0.9800
C46 H46C 0.9800
C47 F2 1.306(4)
C47 F3 1.307(3)
C47 F1 1.312(4)
C47 S1 1.818(3)
S1 O1 1.4150(19)
S1 O3 1.420(2)
S1 O2 1.439(2)
C48 F5 1.285(7)
C48 F4 1.333(7)
C48 F6 1.355(7)
C48 S2 1.809(5)
S2 O6 1.422(4)
S2 O4 1.431(4)
S2 O5 1.432(5)
C48' F5' 1.287(13)
C48' F6' 1.316(15)
C48' F4' 1.337(14)
C48' S2' 1.801(13)
S2' O4' 1.383(11)
S2' O5' 1.431(13)
S2' O6' 1.451(11)
C49 Cl1 1.754(3)
C49 Cl2 1.762(3)
C49 H49A 0.9900
C49 H49B 0.9900

loop_
_geom_torsion_atom_site_label_1
_geom_torsion_atom_site_label_2
_geom_torsion_atom_site_label_3
_geom_torsion_atom_site_label_4
_geom_torsion
C23' N1 C1 C9 -4.0(4)
C23 N1 C1 C9 -4.0(4)
Pd1 N1 C1 C9 -176.5(2)
C23' N1 C1 C2 164.47(18)
C23 N1 C1 C2 164.47(18)
Pd1 N1 C1 C2 -8.0(2)
C35 N2 C2 C3 6.9(4)
Pd1 N2 C2 C3 178.0(2)
C35 N2 C2 C1 -161.39(17)
Pd1 N2 C2 C1 9.7(2)
N1 C1 C2 N2 -1.2(3)
C9 C1 C2 N2 170.30(18)
N1 C1 C2 C3 -172.52(18)
C9 C1 C2 C3 -1.1(2)
N2 C2 C3 C4 11.1(5)
C1 C2 C3 C4 -179.8(2)
N2 C2 C3 C8 -168.0(2)
C1 C2 C3 C8 1.1(2)
C8 C3 C4 C5 0.2(3)
C2 C3 C4 C5 -178.8(2)
C3 C4 C5 C6 1.4(4)
C4 C5 C6 C7 -1.3(4)
C5 C6 C7 C8 -0.3(4)
C5 C6 C7 C12 -179.4(3)
C12 C7 C8 C3 -178.9(2)
C6 C7 C8 C3 1.9(4)
C12 C7 C8 C9 -0.9(4)
C6 C7 C8 C9 179.9(2)
C4 C3 C8 C7 -1.9(4)
C2 C3 C8 C7 177.4(2)
C4 C3 C8 C9 180.0(2)
C2 C3 C8 C9 -0.8(3)
C7 C8 C9 C10 0.8(4)
C3 C8 C9 C10 178.9(2)
C7 C8 C9 C1 -178.1(2)
C3 C8 C9 C1 0.1(3)
N1 C1 C9 C10 -8.7(5)
C2 C1 C9 C10 -178.0(3)
N1 C1 C9 C8 169.8(2)
C2 C1 C9 C8 0.6(2)
C8 C9 C10 C11 0.4(4)
C1 C9 C10 C11 178.8(3)
C9 C10 C11 C12 -1.4(4)
C10 C11 C12 C7 1.3(5)
C8 C7 C12 C11 -0.2(4)
C6 C7 C12 C11 179.0(3)
C17 N3 C13 C14 0.24(15)
Pd1 N3 C13 C14 175.2(2)
N3 C13 C14 C15 0.01(15)
C13 C14 C15 C16 0.0(3)
C14 C15 C16 C17 -0.3(4)
C13 N3 C17 C16 -0.6(3)
Pd1 N3 C17 C16 -175.5(3)
C15 C16 C17 N3 0.6(4)
C17' N3' C13' C14' 0.02(16)
Pd1 N3' C13' C14' -176.2(4)
N3' C13' C14' C15' 0.05(15)
C13' C14' C15' C16' -0.1(3)
C14' C15' C16' C17' 0.1(4)
C13' N3' C17' C16' -0.1(3)
Pd1 N3' C17' C16' 176.4(4)
C15' C16' C17' N3' 0.0(5)
C22 N4 C18 C19 0.9(3)
Pd1 N4 C18 C19 -178.36(17)
N4 C18 C19 C20 -1.5(4)
C18 C19 C20 C21 0.9(4)
C19 C20 C21 C22 0.2(4)
C18 N4 C22 C21 0.2(3)
Pd1 N4 C22 C21 179.45(19)
C20 C21 C22 N4 -0.7(4)
C1 N1 C23 C28 -83.1(3)
Pd1 N1 C23 C28 88.0(2)
C1 N1 C23 C24 89.4(3)
Pd1 N1 C23 C24 -99.5(2)
C28 C23 C24 C25 0.08(13)
N1 C23 C24 C25 -172.2(2)
C28 C23 C24 C29 179.91(18)
N1 C23 C24 C29 7.7(2)
C23 C24 C25 C26 0.02(13)
C29 C24 C25 C26 -179.81(18)
C24 C25 C26 C27 0.0(3)
C25 C26 C27 C28 -0.2(4)
C24 C23 C28 C27 -0.2(3)
N1 C23 C28 C27 171.8(3)
C24 C23 C28 C32 -179.81(16)
N1 C23 C28 C32 -7.8(4)
C26 C27 C28 C23 0.3(4)
C26 C27 C28 C32 179.8(3)
C25 C24 C29 C30 -45.0(6)
C23 C24 C29 C30 135.2(6)
C25 C24 C29 C31 77.0(5)
C23 C24 C29 C31 -102.8(5)
C23 C28 C32 C34 -130.7(5)
C27 C28 C32 C34 49.7(6)
C23 C28 C32 C33 106.5(5)
C27 C28 C32 C33 -73.0(6)
C1 N1 C23' C24' 109.3(3)
Pd1 N1 C23' C24' -79.6(3)
C1 N1 C23' C28' -79.7(3)
Pd1 N1 C23' C28' 91.4(2)
C28' C23' C24' C25' 0.07(14)
N1 C23' C24' C25' 170.5(3)
C28' C23' C24' C29' -179.89(19)
N1 C23' C24' C29' -9.5(3)
C23' C24' C25' C26' 0.07(15)
C29' C24' C25' C26' -180.0(2)
C24' C25' C26' C27' -0.1(3)
C25' C26' C27' C28' 0.0(4)
C26' C27' C28' C23' 0.1(4)
C26' C27' C28' C32' -180.0(3)
C24' C23' C28' C27' -0.2(3)
N1 C23' C28' C27' -171.2(3)
C24' C23' C28' C32' 179.9(2)
N1 C23' C28' C32' 8.9(4)
C25' C24' C29' C31' 88.0(7)
C23' C24' C29' C31' -92.0(7)
C25' C24' C29' C30' -37.1(6)
C23' C24' C29' C30' 142.9(6)
C27' C28' C32' C33' -61.1(7)
C23' C28' C32' C33' 118.7(7)
C27' C28' C32' C34' 63.3(7)
C23' C28' C32' C34' -116.8(7)
C2 N2 C35 C40 -102.0(2)
Pd1 N2 C35 C40 88.4(2)
C2 N2 C35 C36 80.6(2)
Pd1 N2 C35 C36 -89.0(2)
C40 C35 C36 C37 1.7(3)
N2 C35 C36 C37 178.9(2)
C40 C35 C36 C41 -179.3(2)
N2 C35 C36 C41 -2.0(3)
C35 C36 C37 C38 0.3(4)
C41 C36 C37 C38 -178.8(3)
C36 C37 C38 C39 -0.8(4)
C37 C38 C39 C40 -0.6(4)
C38 C39 C40 C35 2.4(4)
C38 C39 C40 C44 -179.9(2)
C36 C35 C40 C39 -3.0(3)
N2 C35 C40 C39 179.8(2)
C36 C35 C40 C44 179.4(2)
N2 C35 C40 C44 2.2(3)
C37 C36 C41 C42 -50.0(3)
C35 C36 C41 C42 130.9(2)
C37 C36 C41 C43 73.1(3)
C35 C36 C41 C43 -105.9(3)
C39 C40 C44 C45 -86.1(3)
C35 C40 C44 C45 91.4(2)
C39 C40 C44 C46 37.6(3)
C35 C40 C44 C46 -144.9(2)
F2 C47 S1 O1 62.2(2)
F3 C47 S1 O1 -57.6(3)
F1 C47 S1 O1 -178.8(3)
F2 C47 S1 O3 -59.8(3)
F3 C47 S1 O3 -179.7(3)
F1 C47 S1 O3 59.2(3)
F2 C47 S1 O2 -179.5(2)
F3 C47 S1 O2 60.7(3)
F1 C47 S1 O2 -60.5(3)
F5 C48 S2 O6 65.7(6)
F4 C48 S2 O6 -61.3(6)
F6 C48 S2 O6 -175.2(4)
F5 C48 S2 O4 -177.3(6)
F4 C48 S2 O4 55.7(6)
F6 C48 S2 O4 -58.2(4)
F5 C48 S2 O5 -54.2(7)
F4 C48 S2 O5 178.7(5)
F6 C48 S2 O5 64.8(5)
F5' C48' S2' O4' 69.0(14)
F6' C48' S2' O4' -168.0(11)
F4' C48' S2' O4' -61.2(17)
F5' C48' S2' O5' -57.0(15)
F6' C48' S2' O5' 65.9(14)
F4' C48' S2' O5' 172.8(15)
F5' C48' S2' O6' -176.1(11)
F6' C48' S2' O6' -53.2(13)
F4' C48' S2' O6' 53.7(16)
